data_4518340
loop_
_publ_author_name
'He, Jian'
'Bai, Zhi-Qin'
'Yuan, Pan-Feng'
'Wu, Li-Zhu'
'Liu, Qiang'

_publ_section_title
;
 Highly Efficient Iridium-Based Photosensitizers for
 Thia-Patern\`o--B\"uchi Reaction and Aza-Photocyclization
;
_journal_name_full 'ACS Catalysis'
_journal_page_first 446
_journal_page_last 455
_journal_paper_doi 10.1021/acscatal.0c05005
_journal_year 2020
_chemical_formula_moiety 'C38 H21 F10 Ir N5, F6 P'
_chemical_formula_sum 'C38 H21 F16 Ir N5 P'
_chemical_formula_weight 1074.77
_space_group_crystal_system monoclinic
_space_group_IT_number 15
_space_group_name_Hall '-C 2yc'
_space_group_name_H-M_alt 'C 1 2/c 1'
_atom_sites_solution_hydrogens geom
_atom_sites_solution_primary iterative
_atom_sites_solution_secondary difmap
_audit_creation_date 2018-09-07
_audit_creation_method
;
Olex2 1.2
(compiled 2018.05.29 svn.r3508 for OlexSys, GUI svn.r5506)
;
_cell_angle_alpha 90.00
_cell_angle_beta 107.616(4)
_cell_angle_gamma 90.00
_cell_formula_units_Z 8
_cell_length_a 20.3077(7)
_cell_length_b 20.7973(8)
_cell_length_c 18.9412(7)
_cell_measurement_reflns_used 4295
_cell_measurement_temperature 293.63(10)
_cell_measurement_theta_max 26.4360
_cell_measurement_theta_min 3.9040
_cell_volume 7624.6(5)
_computing_cell_refinement
;
CrysAlisPro, Agilent Technologies,
Version 1.171.36.28 (release 01-02-2013 CrysAlis171 .NET)
(compiled Feb  1 2013,16:14:44)
;
_computing_data_collection
;
CrysAlisPro, Agilent Technologies,
Version 1.171.36.28 (release 01-02-2013 CrysAlis171 .NET)
(compiled Feb  1 2013,16:14:44)
;
_computing_data_reduction
;
CrysAlisPro, Agilent Technologies,
Version 1.171.36.28 (release 01-02-2013 CrysAlis171 .NET)
(compiled Feb  1 2013,16:14:44)
;
_computing_molecular_graphics 'Olex2 (Dolomanov et al., 2009)'
_computing_publication_material 'Olex2 (Dolomanov et al., 2009)'
_computing_structure_refinement 'ShelXL (Sheldrick, 2015)'
_computing_structure_solution
;
Superflip (Palatinus & Chapuis, 2007;Palatinus & van der Lee, 2008;
Palatinus et al., 2012)
;
_diffrn_ambient_temperature 293.63(10)
_diffrn_detector_area_resol_mean 16.0733
_diffrn_measured_fraction_theta_full 0.997
_diffrn_measured_fraction_theta_max 0.997
_diffrn_measurement_details
;
#__ type_ start__ end____ width___ exp.time_
  1 omega  -16.00   10.00   1.0000    5.0000
omega____ theta____ kappa____ phi______ frames
    -      -19.4273  -99.0000   30.0000 26

#__ type_ start__ end____ width___ exp.time_
  2 omega   -1.00   67.00   1.0000    5.0000
omega____ theta____ kappa____ phi______ frames
    -       22.7867   57.0000   60.0000 68

#__ type_ start__ end____ width___ exp.time_
  3 omega  -34.00   81.00   1.0000    5.0000
omega____ theta____ kappa____ phi______ frames
    -       22.7867   19.0000    0.0000 115

#__ type_ start__ end____ width___ exp.time_
  4 omega   71.00  104.00   1.0000    5.0000
omega____ theta____ kappa____ phi______ frames
    -       22.7867 -178.0000   30.0000 33
;
_diffrn_measurement_device_type 'SuperNova, Dual, Cu at zero, Eos'
_diffrn_measurement_method '\w scans'
_diffrn_orient_matrix_UB_11 -0.0046134000
_diffrn_orient_matrix_UB_12 -0.0300202000
_diffrn_orient_matrix_UB_13 0.0156631000
_diffrn_orient_matrix_UB_21 -0.0033336000
_diffrn_orient_matrix_UB_22 0.0160265000
_diffrn_orient_matrix_UB_23 0.0317745000
_diffrn_orient_matrix_UB_31 -0.0362131000
_diffrn_orient_matrix_UB_32 0.0023330000
_diffrn_orient_matrix_UB_33 -0.0169505000
_diffrn_radiation_monochromator mirror
_diffrn_radiation_type MoK\a
_diffrn_radiation_wavelength 0.71073
_diffrn_reflns_av_R_equivalents 0.0409
_diffrn_reflns_av_unetI/netI 0.0718
_diffrn_reflns_limit_h_max 25
_diffrn_reflns_limit_h_min -22
_diffrn_reflns_limit_k_max 25
_diffrn_reflns_limit_k_min -17
_diffrn_reflns_limit_l_max 23
_diffrn_reflns_limit_l_min -21
_diffrn_reflns_number 15251
_diffrn_reflns_theta_full 26.02
_diffrn_reflns_theta_max 26.02
_diffrn_reflns_theta_min 3.37
_diffrn_source 'SuperNova (Mo) X-ray Source'
_exptl_absorpt_coefficient_mu 3.660
_exptl_absorpt_correction_T_max 1.00000
_exptl_absorpt_correction_T_min 0.43223
_exptl_absorpt_correction_type multi-scan
_exptl_absorpt_process_details
;
CrysAlisPro, Agilent Technologies,
Version 1.171.36.28 (release 01-02-2013 CrysAlis171 .NET)
(compiled Feb  1 2013,16:14:44)
Empirical absorption correction using spherical harmonics,
 implemented in SCALE3 ABSPACK scaling algorithm.
;
_exptl_crystal_colour 'clear light yellow'
_exptl_crystal_colour_lustre clear
_exptl_crystal_colour_modifier light
_exptl_crystal_colour_primary yellow
_exptl_crystal_density_diffrn 1.873
_exptl_crystal_density_method 'not measured'
_exptl_crystal_description block
_exptl_crystal_F_000 4160
_exptl_crystal_size_max 0.24
_exptl_crystal_size_mid 0.22
_exptl_crystal_size_min 0.21
_refine_diff_density_max 1.018
_refine_diff_density_min -1.150
_refine_diff_density_rms 0.106
_refine_ls_extinction_method none
_refine_ls_goodness_of_fit_ref 1.001
_refine_ls_hydrogen_treatment constr
_refine_ls_matrix_type full
_refine_ls_number_parameters 613
_refine_ls_number_reflns 7493
_refine_ls_number_restraints 84
_refine_ls_restrained_S_all 1.018
_refine_ls_R_factor_all 0.0576
_refine_ls_R_factor_gt 0.0379
_refine_ls_shift/su_max 0.001
_refine_ls_shift/su_mean 0.000
_refine_ls_structure_factor_coef Fsqd
_refine_ls_weighting_details 'calc w=1/[\s^2^(Fo^2^)+(0.0126P)^2^+0.0000P] where P=(Fo^2^+2Fc^2^)/3'
_refine_ls_weighting_scheme calc
_refine_ls_wR_factor_gt 0.0589
_refine_ls_wR_factor_ref 0.0682
_reflns_number_gt 5719
_reflns_number_total 7493
_reflns_threshold_expression >2sigma(I)
_cod_data_source_file cs0c05005_si_005.cif
_cod_data_source_block pc12
_cod_database_code 4518340
_chemical_oxdiff_formula 'C H'
_reflns_odcompleteness_completeness 99.71
_reflns_odcompleteness_iscentric 1
_reflns_odcompleteness_theta 26.32
_olex2_refinement_description
;
1. Fixed Uiso
 At 1.2 times of:
  All C(H) groups
2. Uiso/Uaniso restraints and constraints
Uanis(F14) \\sim Ueq, Uanis(F14B) \\sim Ueq, Uanis(F13) \\sim Ueq, Uanis(F13B)
\\sim Ueq, Uanis(F16) \\sim Ueq, Uanis(F16B) \\sim Ueq, Uanis(F15B) \\sim Ueq,
Uanis(F15) \\sim Ueq, Uanis(F4B) \\sim Ueq, Uanis(F5) \\sim Ueq, Uanis(F5B)
\\sim Ueq, Uanis(F4) \\sim Ueq, Uanis(F3B) \\sim Ueq, Uanis(F3) \\sim Ueq: with
sigma of 0.01 and sigma for terminal atoms of 0.02
3. Others
 Fixed Sof: F3(0.6) F4(0.6) F5(0.6) F3B(0.4) F4B(0.4) F5B(0.4) F13(0.5)
 F14(0.5) F15(0.5) F16(0.5) F13B(0.5) F14B(0.5) F15B(0.5) F16B(0.5)
4.a Aromatic/amide H refined with riding coordinates:
 C2(H2), C4(H4), C8(H8), C9(H9), C11(H11), C14(H14), C16(H16), C20(H20),
 C21(H21), C23(H23), C25(H25), C26(H26), C27(H27), C28(H28), C31(H31), C32(H32),
  C34(H34), C35(H35), C36(H36), C37(H37), C38(H38)
;
_olex2_date_sample_data_collection 2018-07-30
_olex2_submission_special_instructions 'No special instructions were received'

loop_
_space_group_symop_id
_space_group_symop_operation_xyz
1 'x, y, z'
2 '-x, y, -z+1/2'
3 'x+1/2, y+1/2, z'
4 '-x+1/2, y+1/2, -z+1/2'
5 '-x, -y, -z'
6 'x, -y, z-1/2'
7 '-x+1/2, -y+1/2, -z'
8 'x+1/2, -y+1/2, z-1/2'

loop_
_atom_site_label
_atom_site_type_symbol
_atom_site_fract_x
_atom_site_fract_y
_atom_site_fract_z
_atom_site_U_iso_or_equiv
_atom_site_adp_type
_atom_site_occupancy
_atom_site_calc_flag
_atom_site_disorder_assembly
_atom_site_disorder_group
_atom_site_refinement_flags_posn
_atom_site_refinement_flags_adp
Ir2 Ir 0.250982(8) 0.482321(10) 0.377753(10) 0.03426(7) Uani 1 d . . . .
F1 F 0.34557(16) 0.5395(2) 0.14687(18) 0.0889(12) Uani 1 d . . . .
F2 F 0.45128(16) 0.37096(18) 0.3008(2) 0.0854(12) Uani 1 d . . . .
F6 F 0.13622(19) 0.26848(19) 0.2312(2) 0.0995(13) Uani 1 d . . . .
F7 F 0.01480(14) 0.4612(2) 0.16873(18) 0.0827(12) Uani 1 d . . . .
F8 F 0.1277(3) 0.7689(2) 0.3050(3) 0.156(2) Uani 1 d . . . .
F9 F 0.1919(3) 0.7542(2) 0.2417(3) 0.161(2) Uani 1 d . . . .
F10 F 0.2297(3) 0.7433(2) 0.3551(3) 0.169(3) Uani 1 d . . . .
N1 N 0.31390(17) 0.4076(2) 0.4265(2) 0.0415(10) Uani 1 d . . . .
N2 N 0.18719(17) 0.5522(2) 0.3201(2) 0.0404(10) Uani 1 d . . . .
N3 N 0.19155(18) 0.4815(2) 0.4544(2) 0.0395(10) Uani 1 d . . . .
N4 N 0.30361(17) 0.5487(2) 0.4644(2) 0.0383(10) Uani 1 d . . . .
N5 N 0.3525(2) 0.5956(2) 0.4722(2) 0.0470(11) Uani 1 d . . . .
C1 C 0.3109(2) 0.4772(3) 0.3105(3) 0.0377(12) Uani 1 d . . . .
C2 C 0.3070(2) 0.5154(3) 0.2491(3) 0.0492(14) Uani 1 d . . . .
H2 H 0.2756 0.5492 0.2365 0.059 Uiso 1 calc . . R .
C3 C 0.3504(3) 0.5021(3) 0.2076(3) 0.0604(18) Uani 1 d . . . .
C4 C 0.3985(3) 0.4539(3) 0.2230(3) 0.0646(18) Uani 1 d . . . .
H4 H 0.4273 0.4466 0.1937 0.078 Uiso 1 calc . . R .
C5 C 0.4020(3) 0.4174(3) 0.2830(3) 0.0542(15) Uani 1 d . . . .
C6 C 0.3593(2) 0.4264(3) 0.3282(3) 0.0434(13) Uani 1 d . . . .
C7 C 0.3613(2) 0.3879(3) 0.3925(3) 0.0442(13) Uani 1 d . . . .
C8 C 0.4036(3) 0.3358(3) 0.4213(3) 0.0611(17) Uani 1 d . . . .
H8 H 0.4364 0.3226 0.3991 0.073 Uiso 1 calc . . R .
C9 C 0.3975(3) 0.3038(3) 0.4819(4) 0.0722(19) Uani 1 d . . . .
H9 H 0.4257 0.2685 0.5003 0.087 Uiso 1 calc . . R .
C10 C 0.3498(3) 0.3234(3) 0.5157(3) 0.0553(15) Uani 1 d A . . .
C11 C 0.3094(2) 0.3757(3) 0.4863(3) 0.0459(14) Uani 1 d . . . .
H11 H 0.2773 0.3895 0.5091 0.055 Uiso 1 calc . . R .
C12 C 0.3421(5) 0.2878(5) 0.5810(5) 0.084(2) Uani 1 d . . . .
C13 C 0.1834(2) 0.4285(3) 0.3033(3) 0.0394(13) Uani 1 d . . . .
C14 C 0.1863(3) 0.3625(3) 0.2930(3) 0.0536(15) Uani 1 d . . . .
H14 H 0.2242 0.3387 0.3202 0.064 Uiso 1 calc . . R .
C15 C 0.1320(4) 0.3332(3) 0.2418(4) 0.0676(18) Uani 1 d . . . .
C16 C 0.0740(3) 0.3650(4) 0.2003(3) 0.072(2) Uani 1 d . . . .
H16 H 0.0376 0.3433 0.1671 0.086 Uiso 1 calc . . R .
C17 C 0.0723(3) 0.4297(3) 0.2100(3) 0.0571(17) Uani 1 d . . . .
C18 C 0.1254(2) 0.4639(3) 0.2591(3) 0.0439(14) Uani 1 d . . . .
C19 C 0.1278(2) 0.5329(3) 0.2679(3) 0.0408(13) Uani 1 d . . . .
C20 C 0.0815(3) 0.5790(3) 0.2283(3) 0.0595(17) Uani 1 d . . . .
H20 H 0.0404 0.5662 0.1938 0.071 Uiso 1 calc . . R .
C21 C 0.0960(3) 0.6430(3) 0.2398(3) 0.0664(19) Uani 1 d . . . .
H21 H 0.0646 0.6736 0.2137 0.080 Uiso 1 calc . . R .
C22 C 0.1567(3) 0.6620(3) 0.2897(3) 0.0528(15) Uani 1 d . . . .
C23 C 0.2005(3) 0.6159(3) 0.3297(3) 0.0491(14) Uani 1 d . . . .
H23 H 0.2410 0.6289 0.3650 0.059 Uiso 1 calc . . R .
C24 C 0.1765(4) 0.7316(4) 0.2996(5) 0.087(2) Uani 1 d . . . .
C25 C 0.1376(2) 0.4430(3) 0.4494(3) 0.0538(15) Uani 1 d . . . .
H25 H 0.1236 0.4145 0.4099 0.065 Uiso 1 calc . . R .
C26 C 0.1021(3) 0.4440(3) 0.5008(4) 0.0715(19) Uani 1 d . . . .
H26 H 0.0646 0.4168 0.4958 0.086 Uiso 1 calc . . R .
C27 C 0.1223(3) 0.4854(4) 0.5590(4) 0.079(2) Uani 1 d . . . .
H27 H 0.0988 0.4865 0.5943 0.094 Uiso 1 calc . . R .
C28 C 0.1778(3) 0.5259(3) 0.5655(3) 0.0660(18) Uani 1 d . . . .
H28 H 0.1923 0.5544 0.6049 0.079 Uiso 1 calc . . R .
C29 C 0.2113(2) 0.5228(3) 0.5115(3) 0.0453(13) Uani 1 d . . . .
C30 C 0.2696(2) 0.5639(3) 0.5126(3) 0.0434(13) Uani 1 d . . . .
C31 C 0.2968(3) 0.6190(3) 0.5511(3) 0.0678(18) Uani 1 d . . . .
H31 H 0.2825 0.6389 0.5879 0.081 Uiso 1 calc . . R .
C32 C 0.3480(3) 0.6378(3) 0.5247(3) 0.0667(18) Uani 1 d . . . .
H32 H 0.3757 0.6739 0.5399 0.080 Uiso 1 calc . . R .
C33 C 0.4005(2) 0.5958(3) 0.4299(3) 0.0425(13) Uani 1 d . . . .
C34 C 0.4066(3) 0.6494(3) 0.3897(3) 0.0575(16) Uani 1 d . . . .
H34 H 0.3795 0.6856 0.3890 0.069 Uiso 1 calc . . R .
C35 C 0.4536(3) 0.6482(3) 0.3505(4) 0.0708(19) Uani 1 d . . . .
H35 H 0.4578 0.6837 0.3223 0.085 Uiso 1 calc . . R .
C36 C 0.4942(3) 0.5955(3) 0.3525(3) 0.0638(17) Uani 1 d . . . .
H36 H 0.5260 0.5954 0.3261 0.077 Uiso 1 calc . . R .
C37 C 0.4882(3) 0.5427(3) 0.3937(3) 0.0568(16) Uani 1 d . . . .
H37 H 0.5160 0.5069 0.3951 0.068 Uiso 1 calc . . R .
C38 C 0.4411(2) 0.5427(3) 0.4327(3) 0.0479(14) Uani 1 d . . . .
H38 H 0.4368 0.5071 0.4607 0.057 Uiso 1 calc . . R .
F3 F 0.3882(7) 0.3022(8) 0.6436(5) 0.121(5) Uani 0.60 d A 1 . U
F4 F 0.3381(9) 0.2248(7) 0.5684(10) 0.126(5) Uani 0.60 d A 1 . U
F5 F 0.2806(5) 0.3009(8) 0.5925(8) 0.108(4) Uani 0.60 d A 1 . U
F3B F 0.4008(9) 0.2615(10) 0.6183(11) 0.117(6) Uani 0.40 d A 2 . U
F4B F 0.3021(12) 0.2414(14) 0.5674(13) 0.134(9) Uani 0.40 d A 2 . U
F5B F 0.3212(17) 0.3249(9) 0.6238(11) 0.143(7) Uani 0.40 d A 2 . U
P8 P 0.05482(9) 0.67600(10) 0.46281(13) 0.0780(6) Uani 1 d . . . .
F11 F 0.1317(2) 0.6829(3) 0.4873(4) 0.206(3) Uani 1 d B . . .
F12 F -0.02637(19) 0.6697(2) 0.4323(3) 0.1245(16) Uani 1 d B . . .
F13 F 0.0462(6) 0.7070(8) 0.3795(6) 0.127(4) Uani 0.50 d B 1 . U
F14 F 0.0491(8) 0.6093(8) 0.4225(10) 0.149(6) Uani 0.50 d B 1 . U
F15 F 0.0698(12) 0.6412(11) 0.5340(9) 0.166(9) Uani 0.50 d B 1 . U
F16 F 0.0527(6) 0.7422(6) 0.4951(10) 0.123(5) Uani 0.50 d B 1 . U
F13B F 0.0465(6) 0.7422(7) 0.4279(10) 0.133(5) Uani 0.50 d B 2 . U
F14B F 0.0710(9) 0.6360(11) 0.4055(11) 0.176(9) Uani 0.50 d B 2 . U
F15B F 0.0535(8) 0.6151(8) 0.5112(11) 0.124(6) Uani 0.50 d B 2 . U
F16B F 0.0287(6) 0.7071(8) 0.5306(6) 0.143(5) Uani 0.50 d B 2 . U

loop_
_atom_site_aniso_label
_atom_site_aniso_U_11
_atom_site_aniso_U_22
_atom_site_aniso_U_33
_atom_site_aniso_U_23
_atom_site_aniso_U_13
_atom_site_aniso_U_12
Ir2 0.03805(11) 0.03299(13) 0.03195(12) -0.00105(11) 0.01093(8) -0.00407(10)
F1 0.098(2) 0.124(4) 0.057(2) 0.018(2) 0.0422(19) -0.018(2)
F2 0.078(2) 0.088(3) 0.106(3) -0.008(2) 0.053(2) 0.019(2)
F6 0.139(3) 0.063(3) 0.088(3) -0.031(2) 0.021(2) -0.038(3)
F7 0.0551(18) 0.116(4) 0.061(2) -0.001(2) -0.0051(16) -0.017(2)
F8 0.174(4) 0.060(3) 0.251(7) 0.003(4) 0.090(5) 0.035(3)
F9 0.246(6) 0.099(4) 0.161(6) 0.026(4) 0.093(5) -0.045(4)
F10 0.190(4) 0.042(3) 0.192(6) -0.002(3) -0.065(4) -0.006(3)
N1 0.037(2) 0.042(3) 0.043(3) 0.002(2) 0.0078(19) -0.002(2)
N2 0.039(2) 0.045(3) 0.036(2) 0.001(2) 0.0089(18) -0.003(2)
N3 0.039(2) 0.037(3) 0.040(3) -0.002(2) 0.0075(18) -0.003(2)
N4 0.039(2) 0.038(3) 0.032(2) 0.003(2) 0.0022(17) -0.003(2)
N5 0.049(2) 0.043(3) 0.043(3) -0.005(2) 0.006(2) -0.007(2)
C1 0.033(2) 0.042(3) 0.038(3) -0.007(3) 0.010(2) -0.012(2)
C2 0.053(3) 0.055(4) 0.040(3) -0.002(3) 0.015(2) -0.013(3)
C3 0.069(4) 0.080(5) 0.034(3) 0.002(3) 0.018(3) -0.027(4)
C4 0.064(4) 0.080(5) 0.057(4) -0.015(4) 0.029(3) -0.017(4)
C5 0.051(3) 0.058(4) 0.056(4) -0.012(3) 0.020(3) -0.003(3)
C6 0.046(3) 0.045(4) 0.043(3) -0.012(3) 0.018(2) -0.004(3)
C7 0.041(3) 0.040(3) 0.050(3) -0.010(3) 0.011(2) -0.005(3)
C8 0.057(3) 0.055(4) 0.073(5) 0.009(4) 0.022(3) 0.012(3)
C9 0.074(4) 0.046(4) 0.088(5) 0.007(4) 0.013(4) 0.010(3)
C10 0.059(3) 0.040(4) 0.060(4) 0.010(3) 0.008(3) -0.009(3)
C11 0.050(3) 0.042(4) 0.044(3) 0.006(3) 0.012(2) -0.003(3)
C12 0.083(6) 0.062(6) 0.098(7) 0.029(6) 0.015(5) 0.000(5)
C13 0.045(3) 0.045(4) 0.032(3) 0.002(3) 0.017(2) -0.003(3)
C14 0.062(3) 0.047(4) 0.050(4) -0.013(3) 0.014(3) -0.014(3)
C15 0.097(5) 0.050(4) 0.058(4) -0.014(4) 0.027(4) -0.024(4)
C16 0.072(4) 0.094(6) 0.046(4) -0.017(4) 0.012(3) -0.045(4)
C17 0.053(3) 0.080(5) 0.035(3) 0.002(4) 0.009(3) -0.019(4)
C18 0.040(3) 0.060(4) 0.034(3) -0.006(3) 0.015(2) -0.011(3)
C19 0.041(3) 0.054(4) 0.031(3) -0.001(3) 0.017(2) -0.002(3)
C20 0.043(3) 0.082(5) 0.048(4) -0.001(4) 0.006(3) 0.011(3)
C21 0.068(4) 0.078(5) 0.049(4) 0.012(4) 0.011(3) 0.031(4)
C22 0.061(3) 0.052(4) 0.045(4) 0.005(3) 0.015(3) 0.014(3)
C23 0.048(3) 0.053(4) 0.044(3) 0.006(3) 0.010(3) 0.006(3)
C24 0.098(6) 0.049(5) 0.106(7) 0.011(5) 0.017(5) 0.016(5)
C25 0.052(3) 0.063(4) 0.049(4) 0.008(3) 0.017(3) -0.009(3)
C26 0.069(4) 0.084(5) 0.073(5) 0.008(4) 0.039(3) -0.021(4)
C27 0.090(5) 0.096(6) 0.069(5) 0.002(5) 0.052(4) -0.001(4)
C28 0.079(4) 0.082(5) 0.045(4) -0.008(4) 0.031(3) 0.001(4)
C29 0.051(3) 0.048(4) 0.038(3) -0.002(3) 0.014(2) 0.001(3)
C30 0.054(3) 0.042(3) 0.036(3) -0.005(3) 0.018(2) 0.002(3)
C31 0.088(4) 0.057(4) 0.065(4) -0.030(4) 0.034(4) -0.017(4)
C32 0.076(4) 0.054(4) 0.067(4) -0.025(4) 0.017(3) -0.020(3)
C33 0.036(3) 0.042(4) 0.044(3) -0.004(3) 0.003(2) -0.009(3)
C34 0.055(3) 0.039(4) 0.076(4) 0.011(3) 0.017(3) -0.002(3)
C35 0.071(4) 0.061(5) 0.084(5) 0.029(4) 0.029(4) -0.008(4)
C36 0.055(3) 0.076(5) 0.063(4) -0.001(4) 0.021(3) -0.008(4)
C37 0.055(3) 0.054(4) 0.060(4) -0.004(3) 0.016(3) 0.006(3)
C38 0.050(3) 0.041(3) 0.049(3) 0.004(3) 0.009(3) 0.000(3)
F3 0.121(9) 0.163(11) 0.056(6) 0.046(7) -0.009(5) -0.059(8)
F4 0.175(12) 0.064(7) 0.154(10) 0.051(6) 0.074(10) 0.008(8)
F5 0.092(6) 0.127(10) 0.115(8) 0.073(7) 0.047(5) 0.010(6)
F3B 0.093(9) 0.133(13) 0.114(13) 0.070(10) 0.015(9) 0.015(10)
F4B 0.132(14) 0.125(17) 0.126(12) 0.026(12) 0.012(11) -0.068(13)
F5B 0.227(18) 0.118(13) 0.101(12) 0.060(10) 0.073(13) 0.027(13)
P8 0.0790(13) 0.0601(14) 0.0916(17) -0.0030(13) 0.0210(12) -0.0120(11)
F11 0.066(3) 0.197(7) 0.317(8) 0.026(7) 0.001(4) -0.016(3)
F12 0.096(3) 0.134(4) 0.135(4) -0.011(4) 0.024(3) -0.033(3)
F13 0.130(7) 0.161(13) 0.088(8) 0.049(8) 0.031(6) 0.002(8)
F14 0.170(11) 0.107(10) 0.134(12) -0.048(9) -0.010(9) -0.008(9)
F15 0.258(17) 0.185(17) 0.053(7) 0.007(9) 0.043(9) 0.010(13)
F16 0.124(7) 0.090(8) 0.166(12) -0.067(9) 0.062(8) -0.034(6)
F13B 0.151(8) 0.088(9) 0.155(12) 0.048(9) 0.039(10) -0.019(7)
F14B 0.213(13) 0.202(17) 0.183(13) -0.069(11) 0.164(12) -0.040(11)
F15B 0.114(7) 0.101(10) 0.154(16) 0.041(10) 0.038(9) -0.005(7)
F16B 0.154(9) 0.173(12) 0.095(8) -0.013(8) 0.028(7) 0.074(9)

loop_
_atom_type_symbol
_atom_type_description
_atom_type_scat_dispersion_real
_atom_type_scat_dispersion_imag
_atom_type_scat_source
C C 0.0033 0.0016 'International Tables Vol C Tables 4.2.6.8 and 6.1.1.4'
H H 0.0000 0.0000 'International Tables Vol C Tables 4.2.6.8 and 6.1.1.4'
F F 0.0171 0.0103 'International Tables Vol C Tables 4.2.6.8 and 6.1.1.4'
Ir Ir -1.4442 7.9887 'International Tables Vol C Tables 4.2.6.8 and 6.1.1.4'
N N 0.0061 0.0033 'International Tables Vol C Tables 4.2.6.8 and 6.1.1.4'
P P 0.1023 0.0942 'International Tables Vol C Tables 4.2.6.8 and 6.1.1.4'

loop_
_geom_angle_atom_site_label_1
_geom_angle_atom_site_label_2
_geom_angle_atom_site_label_3
_geom_angle
_geom_angle_site_symmetry_1
_geom_angle_site_symmetry_3
_geom_angle_publ_flag
N1 Ir2 N3 95.20(15) . . ?
N1 Ir2 N4 92.57(15) . . ?
N2 Ir2 N1 174.63(16) . . ?
N2 Ir2 N3 88.37(14) . . ?
N2 Ir2 N4 92.22(16) . . ?
N3 Ir2 N4 75.07(15) . . ?
C1 Ir2 N1 80.25(18) . . ?
C1 Ir2 N2 96.16(18) . . ?
C1 Ir2 N3 175.45(18) . . ?
C1 Ir2 N4 105.02(16) . . ?
C13 Ir2 N1 95.47(19) . . ?
C13 Ir2 N2 80.26(19) . . ?
C13 Ir2 N3 93.84(16) . . ?
C13 Ir2 N4 166.87(16) . . ?
C13 Ir2 C1 86.60(17) . . ?
C7 N1 Ir2 116.4(3) . . ?
C11 N1 Ir2 124.4(3) . . ?
C11 N1 C7 119.1(5) . . ?
C19 N2 Ir2 117.2(4) . . ?
C23 N2 Ir2 124.0(3) . . ?
C23 N2 C19 118.7(5) . . ?
C25 N3 Ir2 124.9(4) . . ?
C25 N3 C29 118.6(4) . . ?
C29 N3 Ir2 116.5(3) . . ?
N5 N4 Ir2 135.5(3) . . ?
C30 N4 Ir2 115.4(3) . . ?
C30 N4 N5 105.4(4) . . ?
N4 N5 C33 122.3(4) . . ?
C32 N5 N4 109.6(4) . . ?
C32 N5 C33 128.1(5) . . ?
C2 C1 Ir2 127.3(4) . . ?
C2 C1 C6 119.1(5) . . ?
C6 C1 Ir2 113.6(4) . . ?
C1 C2 H2 120.7 . . ?
C3 C2 C1 118.6(5) . . ?
C3 C2 H2 120.7 . . ?
F1 C3 C2 118.2(6) . . ?
F1 C3 C4 117.4(5) . . ?
C4 C3 C2 124.4(6) . . ?
C3 C4 H4 121.9 . . ?
C5 C4 C3 116.3(5) . . ?
C5 C4 H4 121.9 . . ?
F2 C5 C6 119.2(5) . . ?
C4 C5 F2 117.1(5) . . ?
C4 C5 C6 123.7(6) . . ?
C1 C6 C7 116.9(4) . . ?
C5 C6 C1 118.0(5) . . ?
C5 C6 C7 125.1(5) . . ?
N1 C7 C6 112.7(5) . . ?
N1 C7 C8 119.1(5) . . ?
C8 C7 C6 128.2(5) . . ?
C7 C8 H8 119.7 . . ?
C9 C8 C7 120.6(6) . . ?
C9 C8 H8 119.7 . . ?
C8 C9 H9 119.9 . . ?
C8 C9 C10 120.2(6) . . ?
C10 C9 H9 119.9 . . ?
C9 C10 C12 120.3(7) . . ?
C11 C10 C9 117.7(6) . . ?
C11 C10 C12 121.9(6) . . ?
N1 C11 C10 123.3(5) . . ?
N1 C11 H11 118.3 . . ?
C10 C11 H11 118.3 . . ?
F3 C12 C10 114.5(8) . . ?
F3 C12 F4 112.3(12) . . ?
F3 C12 F5 104.5(12) . . ?
F3 C12 F3B 47.1(9) . . ?
F4 C12 C10 110.8(10) . . ?
F4 C12 F5 102.5(11) . . ?
F5 C12 C10 111.5(7) . . ?
F3B C12 C10 110.4(10) . . ?
F3B C12 F4 71.5(11) . . ?
F3B C12 F5 136.8(11) . . ?
F4B C12 C10 116.2(13) . . ?
F4B C12 F3 127.9(13) . . ?
F4B C12 F4 36.2(13) . . ?
F4B C12 F5 67.1(13) . . ?
F4B C12 F3B 102.8(16) . . ?
F4B C12 F5B 106.2(17) . . ?
F5B C12 C10 111.4(10) . . ?
F5B C12 F3 64.6(13) . . ?
F5B C12 F4 133.8(13) . . ?
F5B C12 F5 44.0(12) . . ?
F5B C12 F3B 109.5(16) . . ?
C14 C13 Ir2 127.3(4) . . ?
C14 C13 C18 119.3(5) . . ?
C18 C13 Ir2 113.3(4) . . ?
C13 C14 H14 120.7 . . ?
C15 C14 C13 118.6(6) . . ?
C15 C14 H14 120.7 . . ?
F6 C15 C14 118.0(6) . . ?
F6 C15 C16 118.1(6) . . ?
C14 C15 C16 124.0(6) . . ?
C15 C16 H16 121.6 . . ?
C17 C16 C15 116.9(6) . . ?
C17 C16 H16 121.6 . . ?
F7 C17 C18 119.7(6) . . ?
C16 C17 F7 116.9(6) . . ?
C16 C17 C18 123.4(6) . . ?
C13 C18 C19 116.9(4) . . ?
C17 C18 C13 117.7(5) . . ?
C17 C18 C19 125.3(5) . . ?
N2 C19 C18 111.5(5) . . ?
N2 C19 C20 119.4(5) . . ?
C20 C19 C18 129.0(5) . . ?
C19 C20 H20 119.8 . . ?
C21 C20 C19 120.5(5) . . ?
C21 C20 H20 119.8 . . ?
C20 C21 H21 120.0 . . ?
C22 C21 C20 119.9(6) . . ?
C22 C21 H21 120.0 . . ?
C21 C22 C23 118.6(6) . . ?
C21 C22 C24 121.2(6) . . ?
C23 C22 C24 120.2(6) . . ?
N2 C23 C22 122.8(5) . . ?
N2 C23 H23 118.6 . . ?
C22 C23 H23 118.6 . . ?
F8 C24 F9 103.5(7) . . ?
F8 C24 C22 114.1(7) . . ?
F9 C24 C22 111.3(7) . . ?
F10 C24 F8 107.3(8) . . ?
F10 C24 F9 105.3(7) . . ?
F10 C24 C22 114.4(7) . . ?
N3 C25 H25 118.9 . . ?
N3 C25 C26 122.3(6) . . ?
C26 C25 H25 118.9 . . ?
C25 C26 H26 120.4 . . ?
C27 C26 C25 119.3(6) . . ?
C27 C26 H26 120.4 . . ?
C26 C27 H27 120.2 . . ?
C26 C27 C28 119.6(6) . . ?
C28 C27 H27 120.2 . . ?
C27 C28 H28 120.8 . . ?
C27 C28 C29 118.4(6) . . ?
C29 C28 H28 120.8 . . ?
N3 C29 C28 121.8(5) . . ?
N3 C29 C30 115.4(4) . . ?
C28 C29 C30 122.7(5) . . ?
N4 C30 C29 116.0(5) . . ?
N4 C30 C31 110.5(5) . . ?
C31 C30 C29 133.4(5) . . ?
C30 C31 H31 127.0 . . ?
C32 C31 C30 106.0(5) . . ?
C32 C31 H31 127.0 . . ?
N5 C32 H32 125.7 . . ?
C31 C32 N5 108.5(5) . . ?
C31 C32 H32 125.7 . . ?
C34 C33 N5 120.0(5) . . ?
C38 C33 N5 118.5(5) . . ?
C38 C33 C34 121.4(5) . . ?
C33 C34 H34 120.7 . . ?
C33 C34 C35 118.5(5) . . ?
C35 C34 H34 120.7 . . ?
C34 C35 H35 119.7 . . ?
C36 C35 C34 120.7(6) . . ?
C36 C35 H35 119.7 . . ?
C35 C36 H36 119.9 . . ?
C35 C36 C37 120.1(5) . . ?
C37 C36 H36 119.9 . . ?
C36 C37 H37 120.0 . . ?
C36 C37 C38 120.1(6) . . ?
C38 C37 H37 120.0 . . ?
C33 C38 C37 119.2(5) . . ?
C33 C38 H38 120.4 . . ?
C37 C38 H38 120.4 . . ?
F11 P8 F12 176.7(4) . . ?
F11 P8 F13 93.3(5) . . ?
F11 P8 F14 98.8(6) . . ?
F11 P8 F16 86.7(5) . . ?
F11 P8 F13B 90.9(5) . . ?
F11 P8 F15B 95.6(6) . . ?
F11 P8 F16B 105.7(6) . . ?
F12 P8 F13 83.5(4) . . ?
F12 P8 F16B 76.9(5) . . ?
F14 P8 F12 80.4(6) . . ?
F14 P8 F13 84.8(8) . . ?
F14 P8 F16B 136.5(9) . . ?
F15 P8 F11 81.7(9) . . ?
F15 P8 F12 101.4(9) . . ?
F15 P8 F13 171.1(11) . . ?
F15 P8 F14 88.6(9) . . ?
F15 P8 F16 95.8(10) . . ?
F15 P8 F13B 143.9(11) . . ?
F15 P8 F14B 111.3(12) . . ?
F15 P8 F15B 26.8(10) . . ?
F15 P8 F16B 60.8(9) . . ?
F16 P8 F12 94.0(5) . . ?
F16 P8 F13 91.3(8) . . ?
F16 P8 F14 173.5(8) . . ?
F16 P8 F13B 48.4(6) . . ?
F16 P8 F15B 119.5(10) . . ?
F16 P8 F16B 43.8(5) . . ?
F13B P8 F12 87.1(5) . . ?
F13B P8 F13 42.9(6) . . ?
F13B P8 F14 127.5(10) . . ?
F13B P8 F15B 165.9(10) . . ?
F13B P8 F16B 87.9(8) . . ?
F14B P8 F11 80.8(7) . . ?
F14B P8 F12 97.1(8) . . ?
F14B P8 F13 60.4(8) . . ?
F14B P8 F14 31.5(8) . . ?
F14B P8 F16 147.9(9) . . ?
F14B P8 F13B 102.2(10) . . ?
F14B P8 F15B 91.2(11) . . ?
F14B P8 F16B 168.0(9) . . ?
F15B P8 F12 86.9(6) . . ?
F15B P8 F13 148.4(9) . . ?
F15B P8 F14 63.8(8) . . ?
F15B P8 F16B 78.3(9) . . ?
F16B P8 F13 128.0(7) . . ?

loop_
_geom_bond_atom_site_label_1
_geom_bond_atom_site_label_2
_geom_bond_distance
_geom_bond_site_symmetry_2
_geom_bond_publ_flag
Ir2 N1 2.046(4) . ?
Ir2 N2 2.032(4) . ?
Ir2 N3 2.151(4) . ?
Ir2 N4 2.164(4) . ?
Ir2 C1 2.014(4) . ?
Ir2 C13 1.989(5) . ?
F1 C3 1.366(6) . ?
F2 C5 1.358(6) . ?
F6 C15 1.368(7) . ?
F7 C17 1.360(6) . ?
F8 C24 1.288(8) . ?
F9 C24 1.314(9) . ?
F10 C24 1.283(8) . ?
N1 C7 1.373(6) . ?
N1 C11 1.340(6) . ?
N2 C19 1.369(5) . ?
N2 C23 1.353(6) . ?
N3 C25 1.337(6) . ?
N3 C29 1.344(6) . ?
N4 N5 1.366(5) . ?
N4 C30 1.338(5) . ?
N5 C32 1.350(6) . ?
N5 C33 1.438(6) . ?
C1 C2 1.390(7) . ?
C1 C6 1.413(6) . ?
C2 H2 0.9300 . ?
C2 C3 1.377(7) . ?
C3 C4 1.369(8) . ?
C4 H4 0.9300 . ?
C4 C5 1.351(8) . ?
C5 C6 1.402(6) . ?
C6 C7 1.447(7) . ?
C7 C8 1.388(7) . ?
C8 H8 0.9300 . ?
C8 C9 1.365(8) . ?
C9 H9 0.9300 . ?
C9 C10 1.374(7) . ?
C10 C11 1.374(7) . ?
C10 C12 1.491(9) . ?
C11 H11 0.9300 . ?
C12 F3 1.303(13) . ?
C12 F4 1.331(17) . ?
C12 F5 1.359(14) . ?
C12 F3B 1.307(17) . ?
C12 F4B 1.24(2) . ?
C12 F5B 1.28(2) . ?
C13 C14 1.390(7) . ?
C13 C18 1.425(6) . ?
C14 H14 0.9300 . ?
C14 C15 1.370(7) . ?
C15 C16 1.372(8) . ?
C16 H16 0.9300 . ?
C16 C17 1.359(8) . ?
C17 C18 1.389(7) . ?
C18 C19 1.444(7) . ?
C19 C20 1.393(7) . ?
C20 H20 0.9300 . ?
C20 C21 1.367(8) . ?
C21 H21 0.9300 . ?
C21 C22 1.365(7) . ?
C22 C23 1.370(7) . ?
C22 C24 1.499(9) . ?
C23 H23 0.9300 . ?
C25 H25 0.9300 . ?
C25 C26 1.376(7) . ?
C26 H26 0.9300 . ?
C26 C27 1.361(8) . ?
C27 H27 0.9300 . ?
C27 C28 1.381(8) . ?
C28 H28 0.9300 . ?
C28 C29 1.390(7) . ?
C29 C30 1.456(7) . ?
C30 C31 1.381(7) . ?
C31 H31 0.9300 . ?
C31 C32 1.341(7) . ?
C32 H32 0.9300 . ?
C33 C34 1.376(7) . ?
C33 C38 1.368(6) . ?
C34 H34 0.9300 . ?
C34 C35 1.377(7) . ?
C35 H35 0.9300 . ?
C35 C36 1.365(7) . ?
C36 H36 0.9300 . ?
C36 C37 1.373(7) . ?
C37 H37 0.9300 . ?
C37 C38 1.375(6) . ?
C38 H38 0.9300 . ?
P8 F11 1.494(4) . ?
P8 F12 1.579(4) . ?
P8 F13 1.664(11) . ?
P8 F14 1.570(15) . ?
P8 F15 1.478(18) . ?
P8 F16 1.512(11) . ?
P8 F13B 1.514(11) . ?
P8 F14B 1.481(15) . ?
P8 F15B 1.569(16) . ?
P8 F16B 1.662(11) . ?

loop_
_geom_torsion_atom_site_label_1
_geom_torsion_atom_site_label_2
_geom_torsion_atom_site_label_3
_geom_torsion_atom_site_label_4
_geom_torsion
_geom_torsion_site_symmetry_1
_geom_torsion_site_symmetry_2
_geom_torsion_site_symmetry_3
_geom_torsion_site_symmetry_4
_geom_torsion_publ_flag
Ir2 N1 C7 C6 2.1(5) . . . . ?
Ir2 N1 C7 C8 -177.5(4) . . . . ?
Ir2 N1 C11 C10 176.4(4) . . . . ?
Ir2 N2 C19 C18 -5.6(5) . . . . ?
Ir2 N2 C19 C20 178.3(3) . . . . ?
Ir2 N2 C23 C22 179.5(4) . . . . ?
Ir2 N3 C25 C26 179.1(4) . . . . ?
Ir2 N3 C29 C28 -178.8(4) . . . . ?
Ir2 N3 C29 C30 1.5(6) . . . . ?
Ir2 N4 N5 C32 156.8(4) . . . . ?
Ir2 N4 N5 C33 -24.3(6) . . . . ?
Ir2 N4 C30 C29 14.4(5) . . . . ?
Ir2 N4 C30 C31 -162.6(4) . . . . ?
Ir2 C1 C2 C3 -176.5(4) . . . . ?
Ir2 C1 C6 C5 177.9(4) . . . . ?
Ir2 C1 C6 C7 -2.7(5) . . . . ?
Ir2 C13 C14 C15 175.5(4) . . . . ?
Ir2 C13 C18 C17 -174.4(4) . . . . ?
Ir2 C13 C18 C19 7.3(5) . . . . ?
F1 C3 C4 C5 -179.6(5) . . . . ?
F2 C5 C6 C1 176.7(4) . . . . ?
F2 C5 C6 C7 -2.6(8) . . . . ?
F6 C15 C16 C17 -177.6(5) . . . . ?
F7 C17 C18 C13 177.6(4) . . . . ?
F7 C17 C18 C19 -4.2(8) . . . . ?
N1 Ir2 N2 C19 45.2(16) . . . . ?
N1 Ir2 N2 C23 -133.9(15) . . . . ?
N1 Ir2 N3 C25 -83.8(4) . . . . ?
N1 Ir2 N3 C29 95.7(4) . . . . ?
N1 Ir2 N4 N5 100.4(4) . . . . ?
N1 Ir2 N4 C30 -104.9(4) . . . . ?
N1 Ir2 C1 C2 179.8(5) . . . . ?
N1 Ir2 C1 C6 2.9(3) . . . . ?
N1 Ir2 C13 C14 -1.8(5) . . . . ?
N1 Ir2 C13 C18 175.6(3) . . . . ?
N1 C7 C8 C9 1.1(8) . . . . ?
N2 Ir2 N1 C7 45.6(17) . . . . ?
N2 Ir2 N1 C11 -131.2(15) . . . . ?
N2 Ir2 N3 C25 92.2(4) . . . . ?
N2 Ir2 N3 C29 -88.3(4) . . . . ?
N2 Ir2 N4 N5 -77.1(4) . . . . ?
N2 Ir2 N4 C30 77.5(4) . . . . ?
N2 Ir2 C1 C2 3.8(5) . . . . ?
N2 Ir2 C1 C6 -173.1(3) . . . . ?
N2 Ir2 C13 C14 174.9(5) . . . . ?
N2 Ir2 C13 C18 -7.7(3) . . . . ?
N2 C19 C20 C21 1.9(8) . . . . ?
N3 Ir2 N1 C7 177.1(3) . . . . ?
N3 Ir2 N1 C11 0.3(4) . . . . ?
N3 Ir2 N2 C19 -86.6(3) . . . . ?
N3 Ir2 N2 C23 94.3(4) . . . . ?
N3 Ir2 N4 N5 -164.9(4) . . . . ?
N3 Ir2 N4 C30 -10.2(3) . . . . ?
N3 Ir2 C1 C2 179(100) . . . . ?
N3 Ir2 C1 C6 2(2) . . . . ?
N3 Ir2 C13 C14 -97.4(4) . . . . ?
N3 Ir2 C13 C18 80.0(3) . . . . ?
N3 C25 C26 C27 -0.2(9) . . . . ?
N3 C29 C30 N4 -10.6(7) . . . . ?
N3 C29 C30 C31 165.5(6) . . . . ?
N4 Ir2 N1 C7 -107.6(3) . . . . ?
N4 Ir2 N1 C11 75.6(4) . . . . ?
N4 Ir2 N2 C19 -161.6(3) . . . . ?
N4 Ir2 N2 C23 19.3(4) . . . . ?
N4 Ir2 N3 C25 -175.1(4) . . . . ?
N4 Ir2 N3 C29 4.4(3) . . . . ?
N4 Ir2 C1 C2 -90.2(4) . . . . ?
N4 Ir2 C1 C6 93.0(3) . . . . ?
N4 Ir2 C13 C14 -129.3(7) . . . . ?
N4 Ir2 C13 C18 48.1(9) . . . . ?
N4 N5 C32 C31 0.1(7) . . . . ?
N4 N5 C33 C34 126.4(5) . . . . ?
N4 N5 C33 C38 -55.8(6) . . . . ?
N4 C30 C31 C32 0.7(7) . . . . ?
N5 N4 C30 C29 176.3(4) . . . . ?
N5 N4 C30 C31 -0.7(6) . . . . ?
N5 C33 C34 C35 179.2(5) . . . . ?
N5 C33 C38 C37 -178.7(4) . . . . ?
C1 Ir2 N1 C7 -2.8(3) . . . . ?
C1 Ir2 N1 C11 -179.6(4) . . . . ?
C1 Ir2 N2 C19 93.1(3) . . . . ?
C1 Ir2 N2 C23 -86.0(4) . . . . ?
C1 Ir2 N3 C25 -83(2) . . . . ?
C1 Ir2 N3 C29 96(2) . . . . ?
C1 Ir2 N4 N5 19.8(5) . . . . ?
C1 Ir2 N4 C30 174.5(4) . . . . ?
C1 Ir2 C13 C14 78.1(5) . . . . ?
C1 Ir2 C13 C18 -104.5(4) . . . . ?
C1 C2 C3 F1 179.2(4) . . . . ?
C1 C2 C3 C4 -0.9(8) . . . . ?
C1 C6 C7 N1 0.4(6) . . . . ?
C1 C6 C7 C8 180.0(5) . . . . ?
C2 C1 C6 C5 0.8(7) . . . . ?
C2 C1 C6 C7 -179.9(4) . . . . ?
C2 C3 C4 C5 0.5(9) . . . . ?
C3 C4 C5 F2 -177.4(5) . . . . ?
C3 C4 C5 C6 0.5(9) . . . . ?
C4 C5 C6 C1 -1.1(8) . . . . ?
C4 C5 C6 C7 179.5(5) . . . . ?
C5 C6 C7 N1 179.7(4) . . . . ?
C5 C6 C7 C8 -0.7(9) . . . . ?
C6 C1 C2 C3 0.2(7) . . . . ?
C6 C7 C8 C9 -178.4(5) . . . . ?
C7 N1 C11 C10 -0.4(7) . . . . ?
C7 C8 C9 C10 -0.9(9) . . . . ?
C8 C9 C10 C11 0.0(9) . . . . ?
C8 C9 C10 C12 178.9(7) . . . . ?
C9 C10 C11 N1 0.6(8) . . . . ?
C9 C10 C12 F3 80.5(14) . . . . ?
C9 C10 C12 F4 -47.8(13) . . . . ?
C9 C10 C12 F5 -161.2(11) . . . . ?
C9 C10 C12 F3B 29.4(17) . . . . ?
C9 C10 C12 F4B -87(2) . . . . ?
C9 C10 C12 F5B 151.3(18) . . . . ?
C11 N1 C7 C6 179.1(4) . . . . ?
C11 N1 C7 C8 -0.5(7) . . . . ?
C11 C10 C12 F3 -100.7(13) . . . . ?
C11 C10 C12 F4 131.1(11) . . . . ?
C11 C10 C12 F5 17.6(15) . . . . ?
C11 C10 C12 F3B -151.7(14) . . . . ?
C11 C10 C12 F4B 92(2) . . . . ?
C11 C10 C12 F5B -30(2) . . . . ?
C12 C10 C11 N1 -178.3(6) . . . . ?
C13 Ir2 N1 C7 82.8(3) . . . . ?
C13 Ir2 N1 C11 -94.0(4) . . . . ?
C13 Ir2 N2 C19 7.6(3) . . . . ?
C13 Ir2 N2 C23 -171.5(4) . . . . ?
C13 Ir2 N3 C25 12.1(4) . . . . ?
C13 Ir2 N3 C29 -168.5(4) . . . . ?
C13 Ir2 N4 N5 -131.8(7) . . . . ?
C13 Ir2 N4 C30 22.9(9) . . . . ?
C13 Ir2 C1 C2 83.6(5) . . . . ?
C13 Ir2 C1 C6 -93.2(4) . . . . ?
C13 C14 C15 F6 178.7(5) . . . . ?
C13 C14 C15 C16 -0.9(9) . . . . ?
C13 C18 C19 N2 -1.1(6) . . . . ?
C13 C18 C19 C20 174.5(5) . . . . ?
C14 C13 C18 C17 3.3(7) . . . . ?
C14 C13 C18 C19 -175.1(4) . . . . ?
C14 C15 C16 C17 2.0(10) . . . . ?
C15 C16 C17 F7 179.9(5) . . . . ?
C15 C16 C17 C18 -0.3(9) . . . . ?
C16 C17 C18 C13 -2.3(8) . . . . ?
C16 C17 C18 C19 175.9(5) . . . . ?
C17 C18 C19 N2 -179.4(5) . . . . ?
C17 C18 C19 C20 -3.7(8) . . . . ?
C18 C13 C14 C15 -1.8(7) . . . . ?
C18 C19 C20 C21 -173.4(5) . . . . ?
C19 N2 C23 C22 0.4(7) . . . . ?
C19 C20 C21 C22 0.9(9) . . . . ?
C20 C21 C22 C23 -3.0(9) . . . . ?
C20 C21 C22 C24 175.5(6) . . . . ?
C21 C22 C23 N2 2.4(8) . . . . ?
C21 C22 C24 F8 46.5(10) . . . . ?
C21 C22 C24 F9 -70.2(9) . . . . ?
C21 C22 C24 F10 170.6(7) . . . . ?
C23 N2 C19 C18 173.6(4) . . . . ?
C23 N2 C19 C20 -2.5(7) . . . . ?
C23 C22 C24 F8 -135.0(7) . . . . ?
C23 C22 C24 F9 108.3(8) . . . . ?
C23 C22 C24 F10 -10.9(11) . . . . ?
C24 C22 C23 N2 -176.1(6) . . . . ?
C25 N3 C29 C28 0.7(8) . . . . ?
C25 N3 C29 C30 -179.0(4) . . . . ?
C25 C26 C27 C28 0.3(10) . . . . ?
C26 C27 C28 C29 0.1(10) . . . . ?
C27 C28 C29 N3 -0.6(9) . . . . ?
C27 C28 C29 C30 179.1(5) . . . . ?
C28 C29 C30 N4 169.7(5) . . . . ?
C28 C29 C30 C31 -14.3(9) . . . . ?
C29 N3 C25 C26 -0.3(8) . . . . ?
C29 C30 C31 C32 -175.5(5) . . . . ?
C30 N4 N5 C32 0.4(5) . . . . ?
C30 N4 N5 C33 179.3(4) . . . . ?
C30 C31 C32 N5 -0.5(7) . . . . ?
C32 N5 C33 C34 -55.0(7) . . . . ?
C32 N5 C33 C38 122.8(6) . . . . ?
C33 N5 C32 C31 -178.8(5) . . . . ?
C33 C34 C35 C36 -1.2(9) . . . . ?
C34 C33 C38 C37 -1.0(8) . . . . ?
C34 C35 C36 C37 0.4(9) . . . . ?
C35 C36 C37 C38 0.2(9) . . . . ?
C36 C37 C38 C33 0.1(8) . . . . ?
C38 C33 C34 C35 1.5(8) . . . . ?
